data_7041196
loop_
_publ_author_name
'Hashimoto, Takumi'
'Fukumoto, Kanako'
'Le, Ngoc Ha-Thu'
'Matsuoka, Tatsuya'
'Kawamorita, Soichiro'
'Komiya, Naruyoshi'
'Naota, Takeshi'

_publ_section_title
;
 Dynamic neighbouring participation of nitrogen lone pairs on the
 chromogenic behaviour of trans-bis(salicylaldiminato)Pt(ii) coordination
 platforms.
;
_journal_issue 48
_journal_name_full 'Dalton transactions (Cambridge, England : 2003)'
_journal_page_first 19257
_journal_page_last 19268
_journal_paper_doi 10.1039/c6dt04005e
_journal_volume 45
_journal_year 2016
_chemical_formula_moiety 'C16 H18 N4 O2 Pt'
_chemical_formula_sum 'C16 H18 N4 O2 Pt'
_chemical_formula_weight 493.43
_space_group_crystal_system orthorhombic
_space_group_IT_number 61
_space_group_name_Hall '-P 2ac 2ab'
_space_group_name_H-M_alt 'P b c a'
_symmetry_space_group_name_Hall '-P 2ac 2ab'
_symmetry_space_group_name_H-M 'P b c a'
_atom_sites_solution_hydrogens geom
_atom_sites_solution_primary direct
_atom_sites_solution_secondary difmap
_audit_update_record
;
2016-06-16 deposited with the CCDC.
2016-11-14 downloaded from the CCDC.
;
_cell_angle_alpha 90.0000
_cell_angle_beta 90.0000
_cell_angle_gamma 90.0000
_cell_formula_units_Z 4
_cell_length_a 10.8656(4)
_cell_length_b 7.8537(3)
_cell_length_c 18.2020(6)
_cell_measurement_reflns_used 18188
_cell_measurement_temperature 113
_cell_measurement_theta_max 27.40
_cell_measurement_theta_min 3.20
_cell_volume 1553.27(10)
_computing_cell_refinement 'RAPID AUTO'
_computing_data_collection 'RAPID AUTO (Rigaku, ????)'
_computing_data_reduction 'RAPID AUTO'
_computing_molecular_graphics 'CrystalStructure 4.1'
_computing_publication_material 'CrystalStructure 4.1 (Rigaku, 2014)'
_computing_structure_refinement 'SHELXL2013 (Sheldrick, 2008)'
_computing_structure_solution 'SHELXS2013 (Sheldrick, 2008)'
_diffrn_ambient_temperature 113
_diffrn_detector_area_resol_mean 10.000
_diffrn_measured_fraction_theta_full 0.999
_diffrn_measured_fraction_theta_max 0.995
_diffrn_measurement_device_type 'Rigaku R-AXIS RAPID'
_diffrn_measurement_method \w
_diffrn_radiation_type 'Mo K\a'
_diffrn_radiation_wavelength 0.71075
_diffrn_reflns_av_R_equivalents 0.0474
_diffrn_reflns_Laue_measured_fraction_full 0.999
_diffrn_reflns_Laue_measured_fraction_max 0.995
_diffrn_reflns_limit_h_max 14
_diffrn_reflns_limit_h_min -14
_diffrn_reflns_limit_k_max 10
_diffrn_reflns_limit_k_min -10
_diffrn_reflns_limit_l_max 21
_diffrn_reflns_limit_l_min -23
_diffrn_reflns_number 28631
_diffrn_reflns_point_group_measured_fraction_full 0.999
_diffrn_reflns_point_group_measured_fraction_max 0.995
_diffrn_reflns_theta_full 25.242
_diffrn_reflns_theta_max 27.447
_diffrn_reflns_theta_min 3.391
_diffrn_standards_number 0
_exptl_absorpt_coefficient_mu 9.013
_exptl_absorpt_correction_T_max 0.914
_exptl_absorpt_correction_T_min 0.503
_exptl_absorpt_correction_type multi-scan
_exptl_absorpt_process_details 'ABSCOR (Rigaku, 1995)'
_exptl_crystal_colour orange
_exptl_crystal_density_diffrn 2.110
_exptl_crystal_density_method 'not measured'
_exptl_crystal_description block
_exptl_crystal_F_000 944.00
_exptl_crystal_size_max 0.200
_exptl_crystal_size_mid 0.200
_exptl_crystal_size_min 0.010
_refine_diff_density_max 1.36
_refine_diff_density_min -1.22
_refine_ls_extinction_method none
_refine_ls_goodness_of_fit_ref 1.186
_refine_ls_hydrogen_treatment mixed
_refine_ls_number_parameters 111
_refine_ls_number_reflns 1764
_refine_ls_number_restraints 0
_refine_ls_R_factor_all 0.0236
_refine_ls_R_factor_gt 0.0198
_refine_ls_shift/su_max 0.000
_refine_ls_structure_factor_coef Fsqd
_refine_ls_weighting_details 'w = 1/[\s^2^(Fo^2^)+(0.0163P)^2^+2.1247P] where P=(Fo^2^+2Fc^2^)/3'
_refine_ls_weighting_scheme calc
_refine_ls_wR_factor_gt 0.0485
_refine_ls_wR_factor_ref 0.0503
_reflns_number_gt 1474
_reflns_number_total 1764
_reflns_threshold_expression F^2^>2.0\s(F^2^)
_cod_data_source_file c6dt04005e2.cif
_cod_data_source_block kom486
_cod_depositor_comments 'Adding full bibliography for 7041196--7041202.cif.'
_cod_original_cell_volume 1553.27(9)
_cod_database_code 7041196
_shelxl_res_file
;
TITL kom486
CELL  0.71075 10.86560 7.85373 18.20196 90.00000 90.00000 90.00000
ZERR  4 0.00038 0.00027 0.00058 0.00000 0.00000 0.00000
LATT 1
SYMM .50-X, .50+Y,    +Z
SYMM    +X, .50-Y, .50+Z
SYMM .50-X,    -Y, .50+Z
SFAC C H N O PT
UNIT 64 72 16 8 4
L.S. 10
FMAP 2
PLAN -28
WPDB -2
HTAB
BOND $H
CONF
LIST 4
TEMP -160.0
ACTA
SIZE 0.200 0.200 0.010
WGHT    0.016300    2.124700
FVAR       0.58535
PT1   5    0.000000    0.000000    0.500000    10.50000    0.00986    0.01425 =
         0.01239   -0.00137    0.00178   -0.00012
O1    4   -0.016297    0.083656    0.397368    11.00000    0.01394    0.02683 =
         0.01575    0.00422    0.00045   -0.00496
N1    3    0.178575    0.068303    0.506666    11.00000    0.01432    0.01704 =
         0.01414   -0.00346   -0.00111   -0.00078
N2    3    0.239586    0.033383    0.572830    11.00000    0.01432    0.03396 =
         0.01615    0.00282   -0.00120   -0.00283
C1    1    0.189817    0.202230    0.385025    11.00000    0.01407    0.01471 =
         0.01799   -0.00236    0.00340   -0.00072
C2    1    0.069216    0.167448    0.359194    11.00000    0.01523    0.01526 =
         0.01762   -0.00059    0.00483    0.00042
C3    1    0.036354    0.221799    0.288303    11.00000    0.01596    0.02107 =
         0.02003    0.00139    0.00068    0.00186
AFIX  43
H3    2   -0.043198    0.195368    0.269897    11.00000   -1.20000
AFIX   0
C4    1    0.116995    0.312668    0.244830    11.00000    0.02449    0.01807 =
         0.01886    0.00366    0.00156    0.00256
AFIX  43
H4    2    0.092146    0.349453    0.197374    11.00000   -1.20000
AFIX   0
C5    1    0.235322    0.350850    0.270414    11.00000    0.02376    0.01805 =
         0.02309    0.00194    0.00782   -0.00208
AFIX  43
H5    2    0.290717    0.414775    0.240923    11.00000   -1.20000
AFIX   0
C6    1    0.270261    0.294448    0.338911    11.00000    0.01796    0.01727 =
         0.02313   -0.00147    0.00292   -0.00223
AFIX  43
H6    2    0.351210    0.318377    0.355715    11.00000   -1.20000
AFIX   0
C7    1    0.237883    0.147492    0.455027    11.00000    0.01185    0.01797 =
         0.01982   -0.00449    0.00184   -0.00164
AFIX  43
H7    2    0.322057    0.172053    0.464350    11.00000   -1.20000
AFIX   0
C8    1    0.371141   -0.001572    0.570089    11.00000    0.01334    0.02689 =
         0.02436    0.00008   -0.00212   -0.00253
AFIX 137
H8A   2    0.388332   -0.081538    0.530052    11.00000   -1.20000
H8B   2    0.397572   -0.051516    0.616838    11.00000   -1.20000
H8C   2    0.416042    0.104816    0.561534    11.00000   -1.20000
AFIX   0
H1    2    0.200788   -0.041097    0.591832    11.00000    0.02787
HKLF 4
 
REM  kom486
REM R1 =  0.0198 for    1474 Fo > 4sig(Fo)  and  0.0236 for all    1764 data
REM    111 parameters refined using      0 restraints
 
END  
     
WGHT      0.0168      2.1688 

REM Instructions for potential hydrogen bonds
EQIV $1 -x, -y, -z+1
HTAB N2 O1_$1

REM Highest difference peak  1.361,  deepest hole -1.223,  1-sigma level  0.123
Q1    1  -0.0100  0.1044  0.4996  11.00000  0.05    1.36
Q2    1   0.0045  0.0105  0.5512  11.00000  0.05    0.88
Q3    1   0.2315  0.2542  0.3576  11.00000  0.05    0.35
Q4    1   0.2159  0.1667  0.4164  11.00000  0.05    0.31
Q5    1   0.0568  0.2042  0.3229  11.00000  0.05    0.31
Q6    1   0.0362  0.1172  0.3706  11.00000  0.05    0.31
Q7    1   0.2033  0.2069  0.4254  11.00000  0.05    0.30
Q8    1   0.3969 -0.1981  0.5366  11.00000  0.05    0.29
Q9    1   0.0009  0.2132  0.2790  11.00000  0.05    0.29
Q10   1   0.0028  0.0106  0.4049  11.00000  0.05    0.29
Q11   1   0.0783  0.2350  0.2618  11.00000  0.05    0.27
Q12   1   0.1685  0.3659  0.2618  11.00000  0.05    0.26
Q13   1   0.1250  0.1891  0.3779  11.00000  0.05    0.26
Q14   1   0.0763  0.1484  0.2923  11.00000  0.05    0.25
Q15   1   0.3856 -0.1334  0.5584  11.00000  0.05    0.23
Q16   1   0.2059  0.0271  0.5301  11.00000  0.05    0.23
Q17   1   0.0863  0.4996  0.4431  11.00000  0.05    0.22
Q18   1   0.2496  0.3101  0.3032  11.00000  0.05    0.22
Q19   1   0.1120  0.3866  0.4382  11.00000  0.05    0.21
Q20   1   0.0868  0.3630  0.2197  11.00000  0.05    0.21
Q21   1   0.3931  0.0847  0.5887  11.00000  0.05    0.20
Q22   1   0.4576  0.0887  0.5847  11.00000  0.05    0.20
Q23   1   0.5217  0.1084  0.5809  11.00000  0.05    0.20
Q24   1   0.1890  0.1393  0.3630  11.00000  0.05    0.20
Q25   1   0.4173  0.0838  0.4123  11.00000  0.05    0.19
Q26   1   0.4971 -0.1439  0.4950  11.00000  0.05    0.19
Q27   1   0.3831  0.0422  0.6052  11.00000  0.05    0.18
Q28   1   0.2744  0.2229  0.6384  11.00000  0.05    0.18
;

loop_
_symmetry_equiv_pos_site_id
_space_group_symop_operation_xyz
1 +X,+Y,+Z
2 1/2-X,1/2+Y,+Z
3 +X,1/2-Y,1/2+Z
4 1/2-X,-Y,1/2+Z
5 -X,-Y,-Z
6 1/2+X,1/2-Y,-Z
7 -X,1/2+Y,1/2-Z
8 1/2+X,+Y,1/2-Z

loop_
_atom_site_label
_atom_site_type_symbol
_atom_site_fract_x
_atom_site_fract_y
_atom_site_fract_z
_atom_site_U_iso_or_equiv
_atom_site_adp_type
_atom_site_occupancy
_atom_site_site_symmetry_multiplicity
_atom_site_calc_flag
_atom_site_refinement_flags
Pt1 Pt 0.0 0.0 0.5 0.01217(7) Uani 1 4 d .
O1 O -0.01630(15) 0.0837(3) 0.39737(10) 0.0188(4) Uani 1 8 d .
N1 N 0.1786(2) 0.0683(3) 0.50667(10) 0.0152(4) Uani 1 8 d .
N2 N 0.2396(2) 0.0334(3) 0.57283(12) 0.0215(5) Uani 1 8 d .
C1 C 0.1898(2) 0.2022(3) 0.38502(13) 0.0156(5) Uani 1 8 d .
C2 C 0.0692(2) 0.1674(3) 0.35919(13) 0.0160(5) Uani 1 8 d .
C3 C 0.0364(3) 0.2218(3) 0.28830(14) 0.0190(5) Uani 1 8 d .
C4 C 0.1170(3) 0.3127(3) 0.24483(14) 0.0205(5) Uani 1 8 d .
C5 C 0.2353(3) 0.3509(4) 0.27041(14) 0.0216(5) Uani 1 8 d .
C6 C 0.2703(2) 0.2944(4) 0.33891(14) 0.0195(5) Uani 1 8 d .
C7 C 0.2379(2) 0.1475(3) 0.45503(13) 0.0165(5) Uani 1 8 d .
C8 C 0.3711(3) -0.0016(3) 0.57009(16) 0.0215(6) Uani 1 8 d .
H1 H 0.201(3) -0.041(4) 0.5918(18) 0.028(9) Uiso 1 8 d .
H3 H -0.0432 0.19537 0.2699 0.0228 Uiso 1 8 calc R
H4 H 0.09215 0.34945 0.19737 0.0246 Uiso 1 8 calc R
H5 H 0.29072 0.41477 0.24092 0.0260 Uiso 1 8 calc R
H6 H 0.35121 0.31838 0.35571 0.0233 Uiso 1 8 calc R
H7 H 0.32206 0.17205 0.46435 0.0199 Uiso 1 8 calc R
H8A H 0.38833 -0.08154 0.53005 0.0258 Uiso 1 8 calc R
H8B H 0.39757 -0.05152 0.61684 0.0258 Uiso 1 8 calc R
H8C H 0.41604 0.10482 0.56153 0.0258 Uiso 1 8 calc R

loop_
_atom_site_aniso_label
_atom_site_aniso_U_11
_atom_site_aniso_U_22
_atom_site_aniso_U_33
_atom_site_aniso_U_12
_atom_site_aniso_U_13
_atom_site_aniso_U_23
Pt1 0.00986(10) 0.01425(10) 0.01239(10) -0.00012(4) 0.00178(4) -0.00137(4)
O1 0.0139(8) 0.0268(11) 0.0158(9) -0.0050(7) 0.0004(7) 0.0042(8)
N1 0.0143(11) 0.0170(12) 0.0141(10) -0.0008(10) -0.0011(7) -0.0035(8)
N2 0.0143(11) 0.0340(13) 0.0162(10) -0.0028(10) -0.0012(9) 0.0028(10)
C1 0.0141(11) 0.0147(11) 0.0180(11) -0.0007(9) 0.0034(9) -0.0024(10)
C2 0.0152(11) 0.0153(12) 0.0176(11) 0.0004(10) 0.0048(10) -0.0006(10)
C3 0.0160(11) 0.0211(13) 0.0200(12) 0.0019(11) 0.0007(10) 0.0014(11)
C4 0.0245(13) 0.0181(13) 0.0189(12) 0.0026(11) 0.0016(10) 0.0037(10)
C5 0.0238(13) 0.0181(13) 0.0231(12) -0.0021(11) 0.0078(11) 0.0019(11)
C6 0.0180(12) 0.0173(12) 0.0231(12) -0.0022(10) 0.0029(10) -0.0015(11)
C7 0.0118(11) 0.0180(12) 0.0198(11) -0.0016(10) 0.0018(9) -0.0045(10)
C8 0.0133(13) 0.0269(16) 0.0244(14) -0.0025(10) -0.0021(11) 0.0001(10)

loop_
_atom_type_symbol
_atom_type_description
_atom_type_scat_dispersion_real
_atom_type_scat_dispersion_imag
_atom_type_scat_source
C C 0.0033 0.0016
;
International Tables for Crystallography
(Vol. C, Tables 4.2.6.8 and 6.1.1.4)
;
H H 0.0000 0.0000
;
International Tables for Crystallography
(Vol. C, Table 6.1.1.4)
;
N N 0.0061 0.0033
;
International Tables for Crystallography
(Vol. C, Tables 4.2.6.8 and 6.1.1.4)
;
O O 0.0106 0.0060
;
International Tables for Crystallography
(Vol. C, Tables 4.2.6.8 and 6.1.1.4)
;
Pt Pt -1.7033 8.3905
;
International Tables for Crystallography
(Vol. C, Tables 4.2.6.8 and 6.1.1.4)
;

loop_
_geom_angle_atom_site_label_1
_geom_angle_atom_site_label_2
_geom_angle_atom_site_label_3
_geom_angle
_geom_angle_publ_flag
_geom_angle_site_symmetry_1
_geom_angle_site_symmetry_3
O1 Pt1 O1 180.00(11) yes . 5_556
O1 Pt1 N1 93.12(7) yes . .
O1 Pt1 N1 86.88(7) yes . 5_556
O1 Pt1 N1 86.88(7) yes 5_556 .
O1 Pt1 N1 93.12(7) yes 5_556 5_556
N1 Pt1 N1 180.00(12) yes . 5_556
Pt1 O1 C2 126.19(15) yes . .
Pt1 N1 N2 117.04(16) yes . .
Pt1 N1 C7 124.15(16) yes . .
N2 N1 C7 118.8(2) yes . .
N1 N2 C8 118.1(2) yes . .
C2 C1 C6 118.3(2) yes . .
C2 C1 C7 124.7(2) yes . .
C6 C1 C7 117.0(2) yes . .
O1 C2 C1 124.5(2) yes . .
O1 C2 C3 116.8(2) yes . .
C1 C2 C3 118.7(2) yes . .
C2 C3 C4 121.5(2) yes . .
C3 C4 C5 120.2(2) yes . .
C4 C5 C6 119.1(2) yes . .
C1 C6 C5 122.2(2) yes . .
N1 C7 C1 127.1(2) yes . .
N1 N2 H1 105(2) no . .
C8 N2 H1 113(2) no . .
C2 C3 H3 119.250 no . .
C4 C3 H3 119.262 no . .
C3 C4 H4 119.885 no . .
C5 C4 H4 119.889 no . .
C4 C5 H5 120.477 no . .
C6 C5 H5 120.469 no . .
C1 C6 H6 118.905 no . .
C5 C6 H6 118.898 no . .
N1 C7 H7 116.475 no . .
C1 C7 H7 116.468 no . .
N2 C8 H8A 109.469 no . .
N2 C8 H8B 109.470 no . .
N2 C8 H8C 109.472 no . .
H8A C8 H8B 109.470 no . .
H8A C8 H8C 109.468 no . .
H8B C8 H8C 109.478 no . .

loop_
_geom_bond_atom_site_label_1
_geom_bond_atom_site_label_2
_geom_bond_distance
_geom_bond_publ_flag
_geom_bond_site_symmetry_2
Pt1 O1 1.9882(19) yes .
Pt1 O1 1.9882(19) yes 5_556
Pt1 N1 2.017(2) yes .
Pt1 N1 2.017(2) yes 5_556
O1 C2 1.334(3) yes .
N1 N2 1.402(3) yes .
N1 C7 1.298(3) yes .
N2 C8 1.456(4) yes .
C1 C2 1.419(3) yes .
C1 C6 1.412(4) yes .
C1 C7 1.443(3) yes .
C2 C3 1.405(4) yes .
C3 C4 1.380(4) yes .
C4 C5 1.400(4) yes .
C5 C6 1.377(4) yes .
N2 H1 0.80(3) no .
C3 H3 0.950 no .
C4 H4 0.950 no .
C5 H5 0.950 no .
C6 H6 0.950 no .
C7 H7 0.950 no .
C8 H8A 0.980 no .
C8 H8B 0.980 no .
C8 H8C 0.980 no .

loop_
_geom_contact_atom_site_label_1
_geom_contact_atom_site_label_2
_geom_contact_distance
_geom_contact_publ_flag
_geom_contact_site_symmetry_2
Pt1 N2 2.933(2) no 5_556
Pt1 C1 3.340(2) no .
Pt1 C1 3.340(2) no 5_556
Pt1 C2 2.977(2) no 5_556
Pt1 C7 2.948(2) no 5_556
O1 N2 2.651(3) no 5_556
O1 C7 2.997(3) no .
N1 C2 3.037(3) no .
C1 C4 2.809(4) no .
C2 C5 2.818(4) no .
C3 C6 2.763(4) no .
C7 C8 2.802(4) no .
O1 C4 3.525(3) no 7_545
O1 C8 3.552(3) no 6_456
N1 C7 3.554(3) no 2_545
C1 C5 3.554(4) no 2_545
C1 C6 3.339(4) no 2_545
C2 C6 3.429(4) no 2_545
C3 C5 3.587(4) no 8_455
C4 O1 3.525(3) no 7_555
C5 C1 3.554(4) no 2_555
C5 C3 3.587(4) no 8_555
C6 C1 3.339(4) no 2_555
C6 C2 3.429(4) no 2_555
C6 C7 3.488(4) no 2_555
C7 N1 3.554(3) no 2_555
C7 C6 3.488(4) no 2_545
C8 O1 3.552(3) no 6_556
Pt1 H1 2.77(3) no .
Pt1 H1 2.77(3) no 5_556
O1 H1 2.04(3) no 5_556
O1 H3 2.4977 no .
N1 H8A 2.6000 no .
N1 H8B 3.2509 no .
N1 H8C 2.7815 no .
N2 H7 2.4265 no .
C1 H3 3.2870 no .
C1 H5 3.2967 no .
C2 H1 3.22(3) no 5_556
C2 H4 3.2834 no .
C2 H6 3.2859 no .
C2 H7 3.3485 no .
C3 H5 3.2680 no .
C4 H6 3.2483 no .
C5 H3 3.2634 no .
C6 H4 3.2510 no .
C6 H7 2.5405 no .
C7 H1 2.93(3) no .
C7 H6 2.5663 no .
C7 H8A 2.7879 no .
C7 H8C 2.7600 no .
C8 H7 2.4183 no .
H1 H3 3.2763 no 5_556
H1 H7 3.1500 no .
H1 H8A 2.3490 no .
H1 H8B 2.1876 no .
H1 H8C 2.6623 no .
H3 H4 2.3173 no .
H4 H5 2.3551 no .
H5 H6 2.3175 no .
H6 H7 2.3090 no .
H7 H8A 2.4321 no .
H7 H8B 3.3853 no .
H7 H8C 2.1096 no .
Pt1 H6 3.3979 no 2_545
Pt1 H6 3.3979 no 6_456
Pt1 H7 3.2853 no 2_545
Pt1 H7 3.2853 no 6_456
Pt1 H8A 3.5457 no 2_555
Pt1 H8A 3.5457 no 6_446
Pt1 H8C 3.4233 no 2_545
Pt1 H8C 3.4233 no 6_456
O1 H4 2.6526 no 7_545
O1 H6 2.8519 no 2_545
O1 H8C 2.6619 no 6_456
N1 H6 3.3923 no 2_545
N1 H7 3.2060 no 2_545
N1 H8A 2.8762 no 2_555
N2 H1 3.42(3) no 2_555
N2 H4 2.9244 no 3_555
N2 H5 3.1361 no 3_555
N2 H7 3.5214 no 2_545
N2 H8A 3.4183 no 2_555
C1 H5 3.4672 no 2_545
C1 H6 3.0938 no 2_545
C1 H8A 3.2517 no 2_555
C1 H8C 3.4774 no 6_456
C2 H4 3.2205 no 7_545
C2 H5 3.2998 no 2_545
C2 H6 2.8753 no 2_545
C2 H8B 3.5732 no 6_456
C2 H8C 2.8375 no 6_456
C3 H4 3.2510 no 7_545
C3 H5 3.1763 no 2_545
C3 H5 3.1149 no 8_455
C3 H6 3.3902 no 8_455
C3 H8B 3.4705 no 4_554
C3 H8B 3.4584 no 6_456
C3 H8C 3.3218 no 6_456
C4 H1 3.44(3) no 3_554
C4 H3 3.1223 no 7_555
C4 H5 3.2827 no 2_545
C4 H6 3.4193 no 8_455
C4 H8B 3.1079 no 4_554
C5 H1 3.60(3) no 3_554
C5 H3 3.4953 no 7_555
C5 H3 2.7966 no 8_555
C5 H5 3.4782 no 2_545
C6 H3 2.9388 no 8_555
C6 H4 3.5854 no 8_555
C6 H5 3.5372 no 2_545
C7 H1 3.55(3) no 2_555
C7 H6 3.2994 no 2_545
C7 H8A 2.8765 no 2_555
C8 H5 3.3010 no 3_555
C8 H8A 3.2525 no 5_656
C8 H8C 3.4270 no 5_656
H1 N2 3.42(3) no 2_545
H1 C4 3.44(3) no 3_555
H1 C5 3.60(3) no 3_555
H1 C7 3.55(3) no 2_545
H1 H4 2.7110 no 3_555
H1 H5 3.0502 no 3_555
H1 H7 3.2436 no 2_545
H1 H8C 3.1062 no 2_545
H3 C4 3.1223 no 7_545
H3 C5 3.4953 no 7_545
H3 C5 2.7966 no 8_455
H3 C6 2.9388 no 8_455
H3 H4 2.8317 no 7_545
H3 H5 3.5582 no 2_545
H3 H5 3.4826 no 7_545
H3 H5 2.5029 no 8_455
H3 H6 2.7344 no 8_455
H3 H8B 3.3973 no 4_554
H3 H8B 3.5338 no 6_456
H3 H8C 3.4747 no 6_456
H4 O1 2.6526 no 7_555
H4 N2 2.9244 no 3_554
H4 C2 3.2205 no 7_555
H4 C3 3.2510 no 7_555
H4 C6 3.5854 no 8_455
H4 H1 2.7110 no 3_554
H4 H3 2.8317 no 7_555
H4 H5 3.5003 no 8_455
H4 H6 2.8012 no 8_455
H4 H8B 2.7633 no 4_554
H5 N2 3.1361 no 3_554
H5 C1 3.4672 no 2_555
H5 C2 3.2998 no 2_555
H5 C3 3.1763 no 2_555
H5 C3 3.1149 no 8_555
H5 C4 3.2827 no 2_555
H5 C5 3.4782 no 2_555
H5 C6 3.5372 no 2_555
H5 C8 3.3010 no 3_554
H5 H1 3.0502 no 3_554
H5 H3 3.5582 no 2_555
H5 H3 3.4826 no 7_555
H5 H3 2.5029 no 8_555
H5 H4 3.5003 no 8_555
H5 H8B 2.7572 no 3_554
H5 H8C 3.5411 no 3_554
H6 Pt1 3.3979 no 2_555
H6 O1 2.8519 no 2_555
H6 N1 3.3923 no 2_555
H6 C1 3.0938 no 2_555
H6 C2 2.8753 no 2_555
H6 C3 3.3902 no 8_555
H6 C4 3.4193 no 8_555
H6 C7 3.2994 no 2_555
H6 H3 2.7344 no 8_555
H6 H4 2.8012 no 8_555
H6 H8B 3.4775 no 5_656
H7 Pt1 3.2853 no 2_555
H7 N1 3.2060 no 2_555
H7 N2 3.5214 no 2_555
H7 H1 3.2436 no 2_555
H7 H8A 3.2251 no 2_555
H7 H8A 3.2277 no 5_656
H7 H8B 3.5158 no 5_656
H8A Pt1 3.5457 no 2_545
H8A N1 2.8762 no 2_545
H8A N2 3.4183 no 2_545
H8A C1 3.2517 no 2_545
H8A C7 2.8765 no 2_545
H8A C8 3.2525 no 5_656
H8A H7 3.2251 no 2_545
H8A H7 3.2277 no 5_656
H8A H8A 2.9540 no 5_656
H8A H8C 2.7075 no 5_656
H8B C2 3.5732 no 6_556
H8B C3 3.4705 no 4_555
H8B C3 3.4584 no 6_556
H8B C4 3.1079 no 4_555
H8B H3 3.3973 no 4_555
H8B H3 3.5338 no 6_556
H8B H4 2.7633 no 4_555
H8B H5 2.7572 no 3_555
H8B H6 3.4775 no 5_656
H8B H7 3.5158 no 5_656
H8C Pt1 3.4233 no 2_555
H8C O1 2.6619 no 6_556
H8C C1 3.4774 no 6_556
H8C C2 2.8375 no 6_556
H8C C3 3.3218 no 6_556
H8C C8 3.4270 no 5_656
H8C H1 3.1062 no 2_555
H8C H3 3.4747 no 6_556
H8C H5 3.5411 no 3_555
H8C H8A 2.7075 no 5_656
H8C H8C 3.3252 no 5_656

loop_
_geom_hbond_atom_site_label_D
_geom_hbond_atom_site_label_H
_geom_hbond_atom_site_label_A
_geom_hbond_site_symmetry_A
_geom_hbond_distance_DA
_geom_hbond_distance_DH
_geom_hbond_distance_HA
_geom_hbond_angle_DHA
_geom_hbond_publ_flag
N2 H1 O1 5_556 2.651(3) 0.80(3) 2.04(3) 133(3) no
N2 H1 N1 . 1.402(3) 0.80(3) 1.79(3) 49.1(18) no

loop_
_geom_torsion_atom_site_label_1
_geom_torsion_atom_site_label_2
_geom_torsion_atom_site_label_3
_geom_torsion_atom_site_label_4
_geom_torsion
_geom_torsion_publ_flag
_geom_torsion_site_symmetry_1
_geom_torsion_site_symmetry_3
_geom_torsion_site_symmetry_4
O1 Pt1 N1 N2 -179.36(15) no . . .
O1 Pt1 N1 C7 3.42(18) no . . .
N1 Pt1 O1 C2 -5.51(17) no . . .
O1 Pt1 N1 N2 -0.64(15) no . 5_556 5_556
O1 Pt1 N1 C7 176.58(18) no . 5_556 5_556
N1 Pt1 O1 C2 174.49(17) no 5_556 . .
O1 Pt1 N1 N2 0.64(15) no 5_556 . .
O1 Pt1 N1 C7 -176.58(18) no 5_556 . .
N1 Pt1 O1 C2 -174.49(17) no . 5_556 5_556
O1 Pt1 N1 N2 179.36(15) no 5_556 5_556 5_556
O1 Pt1 N1 C7 -3.42(18) no 5_556 5_556 5_556
N1 Pt1 O1 C2 5.51(17) no 5_556 5_556 5_556
Pt1 O1 C2 C1 3.7(3) no . . .
Pt1 O1 C2 C3 -177.20(13) no . . .
Pt1 N1 N2 C8 149.64(15) no . . .
Pt1 N1 C7 C1 0.5(4) no . . .
N2 N1 C7 C1 -176.6(2) no . . .
C7 N1 N2 C8 -33.0(3) no . . .
C2 C1 C6 C5 -0.0(4) no . . .
C6 C1 C2 O1 -179.1(2) no . . .
C6 C1 C2 C3 1.8(3) no . . .
C2 C1 C7 N1 -4.4(4) no . . .
C7 C1 C2 O1 2.0(4) no . . .
C7 C1 C2 C3 -177.1(2) no . . .
C6 C1 C7 N1 176.8(2) no . . .
C7 C1 C6 C5 178.9(2) no . . .
O1 C2 C3 C4 178.6(2) no . . .
C1 C2 C3 C4 -2.3(4) no . . .
C2 C3 C4 C5 0.9(4) no . . .
C3 C4 C5 C6 0.9(4) no . . .
C4 C5 C6 C1 -1.4(4) no . . .
